data_7231159
loop_
_publ_author_name
'Shrivastava, Ashutosh'
'Negi, Lalita'
'Das, Dinabandhu'

_publ_section_title
;
 Area negative thermal expansion in a mixed metal mixed organic MOF:
 &#x201C;elevator-platform&#x201D; mechanism induced by O--H&#x22EF;O
 hydrogen bonding
;
_journal_issue 33
_journal_name_full CrystEngComm
_journal_page_first 4719
_journal_paper_doi 10.1039/C8CE00939B
_journal_volume 20
_journal_year 2018
_chemical_formula_moiety 'C22 H26 Co N2 O20 Zn2, 4(H2 O)'
_chemical_formula_sum 'C22 H34 Co N2 O24 Zn2'
_chemical_formula_weight 900.18
_space_group_crystal_system triclinic
_space_group_IT_number 2
_space_group_name_Hall '-P 1'
_space_group_name_H-M_alt 'P -1'
_symmetry_space_group_name_Hall '-P 1'
_symmetry_space_group_name_H-M 'P -1'
_atom_sites_solution_hydrogens mixed
_audit_creation_method SHELXL-2018/3
_audit_update_record
;
2018-07-02 deposited with the CCDC.
2018-07-16 downloaded from the CCDC.
;
_cell_angle_alpha 87.6190(10)
_cell_angle_beta 89.025(2)
_cell_angle_gamma 83.164(2)
_cell_formula_units_Z 1
_cell_length_a 7.5387(3)
_cell_length_b 10.1927(4)
_cell_length_c 10.7387(4)
_cell_measurement_reflns_used 9963
_cell_measurement_temperature 200(2)
_cell_measurement_theta_max 28.30
_cell_measurement_theta_min 2.72
_cell_volume 818.52(6)
_computing_cell_refinement 'Bruker SAINT'
_computing_data_collection 'Bruker APEX III'
_computing_data_reduction 'Bruker SAINT'
_computing_molecular_graphics 'X-Seed (Barbour 2017)'
_computing_structure_refinement 'SHELXL-2018/3 (Sheldrick, 2018)'
_computing_structure_solution 'SHELXT 2014/5 (Sheldrick, 2014)'
_diffrn_ambient_temperature 200(2)
_diffrn_measured_fraction_theta_full 0.999
_diffrn_measured_fraction_theta_max 0.998
_diffrn_measurement_device_type 'Bruker APEX-III CMOS detector'
_diffrn_measurement_method 'phi and omega scans'
_diffrn_radiation_type MoK\a
_diffrn_radiation_wavelength 0.71073
_diffrn_reflns_av_R_equivalents 0.0223
_diffrn_reflns_av_unetI/netI 0.0124
_diffrn_reflns_Laue_measured_fraction_full 0.999
_diffrn_reflns_Laue_measured_fraction_max 0.998
_diffrn_reflns_limit_h_max 10
_diffrn_reflns_limit_h_min -10
_diffrn_reflns_limit_k_max 13
_diffrn_reflns_limit_k_min -13
_diffrn_reflns_limit_l_max 14
_diffrn_reflns_limit_l_min -14
_diffrn_reflns_number 32459
_diffrn_reflns_point_group_measured_fraction_full 0.999
_diffrn_reflns_point_group_measured_fraction_max 0.998
_diffrn_reflns_theta_full 25.000
_diffrn_reflns_theta_max 28.332
_diffrn_reflns_theta_min 2.712
_diffrn_source microfocus
_exptl_absorpt_coefficient_mu 2.055
_exptl_absorpt_correction_type multi-scan
_exptl_absorpt_process_details SADABS
_exptl_crystal_colour pink
_exptl_crystal_density_diffrn 1.826
_exptl_crystal_density_meas ?
_exptl_crystal_description block
_exptl_crystal_F_000 459
_exptl_crystal_size_max 0.350
_exptl_crystal_size_mid 0.270
_exptl_crystal_size_min 0.260
_exptl_transmission_factor_max 0.7457
_exptl_transmission_factor_min 0.6098
_refine_diff_density_max 0.684
_refine_diff_density_min -0.650
_refine_diff_density_rms 0.070
_refine_ls_extinction_coef 0.0095(8)
_refine_ls_extinction_expression Fc^*^=kFc[1+0.001xFc^2^\l^3^/sin(2\q)]^-1/4^
_refine_ls_extinction_method 'SHELXL-2018/3 (Sheldrick 2018)'
_refine_ls_goodness_of_fit_ref 1.090
_refine_ls_hydrogen_treatment mixed
_refine_ls_matrix_type full
_refine_ls_number_parameters 281
_refine_ls_number_reflns 4071
_refine_ls_number_restraints 0
_refine_ls_restrained_S_all 1.090
_refine_ls_R_factor_all 0.0244
_refine_ls_R_factor_gt 0.0227
_refine_ls_shift/su_max 0.000
_refine_ls_shift/su_mean 0.000
_refine_ls_structure_factor_coef Fsqd
_refine_ls_weighting_details 'w=1/[\s^2^(Fo^2^)+(0.0254P)^2^+0.9884P] where P=(Fo^2^+2Fc^2^)/3'
_refine_ls_weighting_scheme calc
_refine_ls_wR_factor_gt 0.0610
_refine_ls_wR_factor_ref 0.0620
_reflns_Friedel_coverage 0.000
_reflns_number_gt 3857
_reflns_number_total 4071
_reflns_threshold_expression 'I > 2\s(I)'
_cod_data_source_file c8ce00939b2.cif
_cod_data_source_block 1_200K
_cod_depositor_comments
;
The following automatic conversions were performed:

'_exptl_crystal_density_meas' value 'not measured' was changed to '?'
- the value is perceived as not measured.

Automatic conversion script
Id: cif_fix_values 4973 2017-02-22 13:04:09Z antanas 

 Adding full bibliography for 7231150--7231161.cif.
;
_cod_database_code 7231159
_shelx_shelxl_version_number 2018/3
_shelx_space_group_comment
;
The symmetry employed for this shelxl refinement is uniquely defined
by the following loop, which should always be used as a source of
symmetry information in preference to the above space-group names.
They are only intended as comments.
;
_shelx_estimated_absorpt_t_min 0.533
_shelx_estimated_absorpt_t_max 0.617

loop_
_space_group_symop_operation_xyz
'x, y, z'
'-x, -y, -z'

loop_
_atom_site_label
_atom_site_type_symbol
_atom_site_fract_x
_atom_site_fract_y
_atom_site_fract_z
_atom_site_U_iso_or_equiv
_atom_site_adp_type
_atom_site_occupancy
_atom_site_site_symmetry_order
_atom_site_calc_flag
_atom_site_refinement_flags_posn
_atom_site_refinement_flags_adp
_atom_site_refinement_flags_occupancy
C1 C 0.2529(2) 0.56939(15) 0.45284(14) 0.0109(3) Uani 1 1 d . . .
C2 C 0.2262(2) 0.46417(15) 0.37910(14) 0.0113(3) Uani 1 1 d . . .
H2 H 0.197194 0.480384 0.293670 0.014 Uiso 1 1 calc R U .
C3 C 0.2419(2) 0.33529(15) 0.43008(14) 0.0098(3) Uani 1 1 d . . .
C4 C 0.2831(2) 0.31197(15) 0.55574(14) 0.0107(3) Uani 1 1 d . . .
H4 H 0.294760 0.224187 0.590527 0.013 Uiso 1 1 calc R U .
C5 C 0.3072(2) 0.41674(15) 0.63060(14) 0.0098(3) Uani 1 1 d . . .
C6 C 0.2934(2) 0.54468(15) 0.57811(15) 0.0116(3) Uani 1 1 d . . .
H6 H 0.311961 0.616098 0.628557 0.014 Uiso 1 1 calc R U .
C7 C 0.2401(2) 0.70800(15) 0.39873(15) 0.0121(3) Uani 1 1 d . . .
C8 C 0.2135(2) 0.22382(15) 0.34758(14) 0.0100(3) Uani 1 1 d . . .
C9 C 0.3507(2) 0.39233(15) 0.76662(14) 0.0102(3) Uani 1 1 d . . .
C10 C -0.0761(2) -0.07089(17) 0.08857(15) 0.0142(3) Uani 1 1 d . . .
H10 H -0.133267 -0.122227 0.149437 0.017 Uiso 1 1 calc R U .
C11 C 0.1516(2) 0.04706(17) 0.02821(15) 0.0142(3) Uani 1 1 d . . .
H11 H 0.260023 0.081521 0.045062 0.017 Uiso 1 1 calc R U .
N1 N 0.07548(19) -0.02335(13) 0.11778(12) 0.0117(3) Uani 1 1 d . . .
O1 O 0.21120(18) 0.72978(11) 0.28373(11) 0.0165(2) Uani 1 1 d . . .
O2 O 0.25643(18) 0.80287(12) 0.46714(12) 0.0179(3) Uani 1 1 d . . .
O3 O 0.19777(17) 0.24689(12) 0.23329(11) 0.0156(2) Uani 1 1 d . . .
O4 O 0.20465(17) 0.11032(11) 0.40001(11) 0.0145(2) Uani 1 1 d . . .
O5 O 0.35895(17) 0.27689(11) 0.81323(11) 0.0145(2) Uani 1 1 d . . .
O6 O 0.37572(17) 0.49275(11) 0.82660(11) 0.0144(2) Uani 1 1 d . . .
O7 O 0.43794(18) -0.04894(14) 0.23082(13) 0.0177(3) Uani 1 1 d . . .
O8 O -0.07192(18) -0.05985(14) 0.36744(13) 0.0160(2) Uani 1 1 d . . .
O9 O 0.74227(19) 0.41011(14) 0.92563(13) 0.0189(3) Uani 1 1 d . . .
O10 O 0.44111(19) 0.31196(13) 1.05360(13) 0.0169(3) Uani 1 1 d . . .
O11 O 0.1474(2) 0.71955(15) 0.85320(13) 0.0247(3) Uani 1 1 d . . .
O12 O 0.6538(2) 0.12803(14) 0.30189(15) 0.0235(3) Uani 1 1 d . . .
Co1 Co 0.500000 0.500000 1.000000 0.00888(8) Uani 1 2 d S . P
Zn1 Zn 0.18666(3) -0.05664(2) 0.30260(2) 0.01242(7) Uani 1 1 d . . .
H7A H 0.493(4) 0.000(3) 0.254(2) 0.026(7) Uiso 1 1 d . . .
H7B H 0.499(3) -0.116(3) 0.225(2) 0.025(6) Uiso 1 1 d . . .
H8A H -0.143(4) -0.005(3) 0.348(2) 0.021(6) Uiso 1 1 d . . .
H8B H -0.086(4) -0.078(3) 0.429(3) 0.026(7) Uiso 1 1 d . . .
H9A H 0.743(3) 0.377(3) 0.863(3) 0.029(7) Uiso 1 1 d . . .
H9B H 0.786(4) 0.370(3) 0.977(3) 0.034(8) Uiso 1 1 d . . .
H10A H 0.404(4) 0.291(3) 0.998(3) 0.039(8) Uiso 1 1 d . . .
H10B H 0.370(4) 0.304(3) 1.107(3) 0.032(7) Uiso 1 1 d . . .
H11A H 0.043(5) 0.723(3) 0.826(3) 0.052(9) Uiso 1 1 d . . .
H11B H 0.206(4) 0.643(3) 0.833(3) 0.046(8) Uiso 1 1 d . . .
H12A H 0.662(4) 0.159(3) 0.368(3) 0.038(8) Uiso 1 1 d . . .
H12B H 0.697(4) 0.173(3) 0.249(3) 0.040(8) Uiso 1 1 d . . .

loop_
_atom_site_aniso_label
_atom_site_aniso_U_11
_atom_site_aniso_U_22
_atom_site_aniso_U_33
_atom_site_aniso_U_23
_atom_site_aniso_U_13
_atom_site_aniso_U_12
C1 0.0165(7) 0.0063(7) 0.0099(7) 0.0005(5) -0.0002(6) -0.0013(5)
C2 0.0174(7) 0.0090(7) 0.0079(7) 0.0003(5) -0.0018(5) -0.0028(6)
C3 0.0146(7) 0.0074(7) 0.0080(7) -0.0017(5) -0.0007(5) -0.0030(5)
C4 0.0159(7) 0.0074(7) 0.0090(7) 0.0003(5) -0.0012(5) -0.0031(5)
C5 0.0136(7) 0.0086(7) 0.0074(7) -0.0011(5) -0.0014(5) -0.0023(5)
C6 0.0179(8) 0.0077(7) 0.0098(7) -0.0026(5) -0.0014(6) -0.0028(6)
C7 0.0164(7) 0.0072(7) 0.0125(7) 0.0005(5) 0.0003(6) -0.0011(5)
C8 0.0128(7) 0.0087(7) 0.0091(7) -0.0022(5) 0.0003(5) -0.0035(5)
C9 0.0128(7) 0.0104(7) 0.0077(7) -0.0018(5) -0.0011(5) -0.0014(5)
C10 0.0198(8) 0.0140(7) 0.0100(7) 0.0015(6) 0.0000(6) -0.0077(6)
C11 0.0177(8) 0.0151(8) 0.0112(7) -0.0002(6) -0.0010(6) -0.0073(6)
N1 0.0174(7) 0.0096(6) 0.0085(6) -0.0001(5) -0.0010(5) -0.0036(5)
O1 0.0305(7) 0.0088(5) 0.0095(5) 0.0017(4) -0.0005(5) -0.0004(5)
O2 0.0321(7) 0.0063(5) 0.0156(6) -0.0018(4) -0.0049(5) -0.0023(5)
O3 0.0259(6) 0.0150(6) 0.0072(5) -0.0012(4) -0.0021(4) -0.0072(5)
O4 0.0282(6) 0.0069(5) 0.0097(5) -0.0017(4) 0.0011(5) -0.0065(5)
O5 0.0247(6) 0.0090(5) 0.0098(5) 0.0008(4) -0.0022(4) -0.0023(4)
O6 0.0257(6) 0.0093(5) 0.0088(5) -0.0019(4) -0.0066(4) -0.0023(4)
O7 0.0157(6) 0.0108(6) 0.0273(7) -0.0053(5) 0.0002(5) -0.0027(5)
O8 0.0190(6) 0.0186(6) 0.0103(6) 0.0023(5) 0.0019(5) -0.0030(5)
O9 0.0240(7) 0.0217(7) 0.0100(6) -0.0032(5) -0.0007(5) 0.0028(5)
O10 0.0270(7) 0.0148(6) 0.0103(6) -0.0003(5) 0.0002(5) -0.0082(5)
O11 0.0252(7) 0.0248(7) 0.0224(7) -0.0037(5) -0.0052(6) 0.0058(6)
O12 0.0316(8) 0.0205(7) 0.0205(7) -0.0043(6) -0.0035(6) -0.0097(6)
Co1 0.01528(15) 0.00679(14) 0.00502(13) -0.00080(10) -0.00197(10) -0.00265(10)
Zn1 0.01872(11) 0.00837(10) 0.01039(10) -0.00075(6) -0.00154(7) -0.00223(7)

loop_
_atom_type_symbol
_atom_type_description
_atom_type_scat_dispersion_real
_atom_type_scat_dispersion_imag
_atom_type_scat_source
C C 0.0033 0.0016 'International Tables Vol C Tables 4.2.6.8 and 6.1.1.4'
H H 0.0000 0.0000 'International Tables Vol C Tables 4.2.6.8 and 6.1.1.4'
N N 0.0061 0.0033 'International Tables Vol C Tables 4.2.6.8 and 6.1.1.4'
O O 0.0106 0.0060 'International Tables Vol C Tables 4.2.6.8 and 6.1.1.4'
Co Co 0.3494 0.9721 'International Tables Vol C Tables 4.2.6.8 and 6.1.1.4'
Zn Zn 0.2839 1.4301 'International Tables Vol C Tables 4.2.6.8 and 6.1.1.4'

loop_
_geom_angle_atom_site_label_1
_geom_angle_atom_site_label_2
_geom_angle_atom_site_label_3
_geom_angle
_geom_angle_site_symmetry_1
_geom_angle_site_symmetry_3
C6 C1 C2 119.33(14) . .
C6 C1 C7 119.72(14) . .
C2 C1 C7 120.95(14) . .
C3 C2 C1 120.37(14) . .
C3 C2 H2 119.8 . .
C1 C2 H2 119.8 . .
C4 C3 C2 119.66(14) . .
C4 C3 C8 121.34(14) . .
C2 C3 C8 119.00(14) . .
C5 C4 C3 120.36(14) . .
C5 C4 H4 119.8 . .
C3 C4 H4 119.8 . .
C6 C5 C4 119.35(14) . .
C6 C5 C9 120.01(13) . .
C4 C5 C9 120.63(14) . .
C1 C6 C5 120.91(14) . .
C1 C6 H6 119.5 . .
C5 C6 H6 119.5 . .
O2 C7 O1 119.79(15) . .
O2 C7 C1 120.45(14) . .
O1 C7 C1 119.76(14) . .
O2 C7 Zn1 61.73(8) . 1_565
O1 C7 Zn1 58.27(8) . 1_565
C1 C7 Zn1 174.55(12) . 1_565
O3 C8 O4 123.52(14) . .
O3 C8 C3 119.06(14) . .
O4 C8 C3 117.41(13) . .
O5 C9 O6 124.39(14) . .
O5 C9 C5 119.28(14) . .
O6 C9 C5 116.33(14) . .
N1 C10 C11 121.68(15) . 2
N1 C10 H10 119.2 . .
C11 C10 H10 119.2 2 .
N1 C11 C10 121.57(15) . 2
N1 C11 H11 119.2 . .
C10 C11 H11 119.2 2 .
C11 N1 C10 116.74(14) . .
C11 N1 Zn1 122.20(11) . .
C10 N1 Zn1 121.05(11) . .
C7 O1 Zn1 92.19(10) . 1_565
C7 O2 Zn1 88.88(10) . 1_565
C8 O4 Zn1 123.18(10) . .
C9 O6 Co1 128.62(10) . .
Zn1 O7 H7A 119(2) . .
Zn1 O7 H7B 117.4(19) . .
H7A O7 H7B 108(3) . .
Zn1 O8 H8A 120.0(19) . .
Zn1 O8 H8B 119(2) . .
H8A O8 H8B 109(3) . .
Co1 O9 H9A 120(2) . .
Co1 O9 H9B 106(2) . .
H9A O9 H9B 116(3) . .
Co1 O10 H10A 102(2) . .
Co1 O10 H10B 119(2) . .
H10A O10 H10B 106(3) . .
H11A O11 H11B 107(3) . .
H12A O12 H12B 109(3) . .
O10 Co1 O10 180.0 . 2_667
O10 Co1 O9 87.60(6) . .
O10 Co1 O9 92.40(6) 2_667 .
O10 Co1 O9 92.40(6) . 2_667
O10 Co1 O9 87.60(6) 2_667 2_667
O9 Co1 O9 180.0 . 2_667
O10 Co1 O6 91.90(5) . .
O10 Co1 O6 88.10(5) 2_667 .
O9 Co1 O6 90.55(5) . .
O9 Co1 O6 89.45(5) 2_667 .
O10 Co1 O6 88.10(5) . 2_667
O10 Co1 O6 91.90(5) 2_667 2_667
O9 Co1 O6 89.45(5) . 2_667
O9 Co1 O6 90.55(5) 2_667 2_667
O6 Co1 O6 180.0 . 2_667
O7 Zn1 O4 90.68(5) . .
O7 Zn1 O8 177.27(6) . .
O4 Zn1 O8 89.63(5) . .
O7 Zn1 N1 90.42(5) . .
O4 Zn1 N1 115.60(5) . .
O8 Zn1 N1 87.00(5) . .
O7 Zn1 O1 91.20(5) . 1_545
O4 Zn1 O1 153.18(5) . 1_545
O8 Zn1 O1 89.74(5) . 1_545
N1 Zn1 O1 91.14(5) . 1_545
O7 Zn1 O2 98.67(5) . 1_545
O4 Zn1 O2 94.43(5) . 1_545
O8 Zn1 O2 84.01(5) . 1_545
N1 Zn1 O2 148.57(5) . 1_545
O1 Zn1 O2 58.85(4) 1_545 1_545
O7 Zn1 C7 97.15(5) . 1_545
O4 Zn1 C7 123.82(5) . 1_545
O8 Zn1 C7 84.93(5) . 1_545
N1 Zn1 C7 119.85(5) . 1_545
O1 Zn1 C7 29.53(5) 1_545 1_545
O2 Zn1 C7 29.39(5) 1_545 1_545

loop_
_geom_bond_atom_site_label_1
_geom_bond_atom_site_label_2
_geom_bond_distance
_geom_bond_site_symmetry_2
C1 C6 1.391(2) .
C1 C2 1.395(2) .
C1 C7 1.498(2) .
C2 C3 1.395(2) .
C2 H2 0.9500 .
C3 C4 1.394(2) .
C3 C8 1.507(2) .
C4 C5 1.394(2) .
C4 H4 0.9500 .
C5 C6 1.392(2) .
C5 C9 1.507(2) .
C6 H6 0.9500 .
C7 O2 1.257(2) .
C7 O1 1.264(2) .
C7 Zn1 2.5614(16) 1_565
C8 O3 1.2449(19) .
C8 O4 1.2739(19) .
C9 O5 1.2544(19) .
C9 O6 1.2661(19) .
C10 N1 1.340(2) .
C10 C11 1.386(2) 2
C10 H10 0.9500 .
C11 N1 1.339(2) .
C11 H11 0.9500 .
N1 Zn1 2.1656(14) .
O1 Zn1 2.1803(12) 1_565
O2 Zn1 2.2563(12) 1_565
O4 Zn1 2.0533(11) .
O6 Co1 2.1066(11) .
O7 Zn1 2.0419(13) .
O7 H7A 0.74(3) .
O7 H7B 0.79(3) .
O8 Zn1 2.0623(13) .
O8 H8A 0.75(3) .
O8 H8B 0.69(3) .
O9 Co1 2.1037(13) .
O9 H9A 0.76(3) .
O9 H9B 0.73(3) .
O10 Co1 2.0746(13) .
O10 H10A 0.71(3) .
O10 H10B 0.79(3) .
O11 H11A 0.84(4) .
O11 H11B 0.89(3) .
O12 H12A 0.79(3) .
O12 H12B 0.80(3) .

loop_
_geom_hbond_atom_site_label_D
_geom_hbond_atom_site_label_H
_geom_hbond_atom_site_label_A
_geom_hbond_distance_DH
_geom_hbond_distance_HA
_geom_hbond_distance_DA
_geom_hbond_angle_DHA
_geom_hbond_site_symmetry_A
_geom_hbond_publ_flag
C10 H10 O5 0.95 2.47 3.297(2) 145.5 2_556 yes
C10 H10 O8 0.95 2.52 3.002(2) 111.9 . yes
C11 H11 O7 0.95 2.64 3.135(2) 112.7 . yes
O7 H7A O12 0.74(3) 1.97(3) 2.709(2) 174(3) . yes
O7 H7B O5 0.79(3) 1.90(3) 2.6808(18) 173(3) 2_656 yes
O8 H8A O12 0.75(3) 1.98(3) 2.726(2) 175(3) 1_455 yes
O8 H8B O4 0.69(3) 2.06(3) 2.7264(18) 163(3) 2_556 yes
O9 H9A O1 0.76(3) 1.96(3) 2.7077(18) 168(3) 2_666 yes
O9 H9B O11 0.73(3) 2.05(3) 2.761(2) 165(3) 2_667 yes
O10 H10A O5 0.71(3) 2.03(3) 2.7126(18) 160(3) . yes
O10 H10B O3 0.79(3) 1.98(3) 2.7553(18) 169(3) 1_556 yes
O11 H11A O3 0.84(4) 1.92(4) 2.756(2) 173(3) 2_566 yes
O11 H11B O6 0.89(3) 1.88(3) 2.7348(19) 163(3) . yes
O12 H12A O2 0.79(3) 1.96(3) 2.7244(19) 163(3) 2_666 yes
O12 H12B O11 0.80(3) 1.98(3) 2.773(2) 166(3) 2_666 yes
